data_4027594
loop_
_publ_author_name
'Debkumar Nandi'
'Yang-Ming Jhou'
'Jhen-Yi Lee'
'Bing-Chiuan Kuo'
'Chien-Yu Liu'
'Pei-Wen Huang'
'Hon Man Lee'

_publ_section_title
;
 Pd(0)-Catalyzed Decarboxylative Coupling and Tandem C-H
 Arylation/Decarboxylation for the Synthesis of Heteroaromatic Biaryls
;
_journal_name_full 'Journal of Organic Chemistry'
_journal_page_first 9384
_journal_page_last 9390
_journal_paper_doi 10.1021/jo3015837
_journal_volume 77
_journal_year 2012
_chemical_formula_moiety 'C46 H48 N6 O5 Pd, C4H8O, 0.5(C6H14)'
_chemical_formula_sum 'C51.5 H59.5 N6 O6 Pd'
_chemical_formula_weight 964.95
_space_group_IT_number 14
_symmetry_cell_setting monoclinic
_symmetry_Int_Tables_number 14
_symmetry_space_group_name_Hall '-P 2yn'
_symmetry_space_group_name_H-M 'P 1 21/n 1'
_atom_sites_solution_hydrogens geom
_atom_sites_solution_primary direct
_atom_sites_solution_secondary difmap
_audit_creation_method
;
CrysAlisPro, Oxford Diffraction Ltd.,
Version 1.171.33.46 (release 27-08-2009 CrysAlis171 .NET)
(compiled Aug 27 2009,17:19:36)
;
_cell_angle_alpha 90.00
_cell_angle_beta 106.224(2)
_cell_angle_gamma 90.00
_cell_formula_units_Z 4
_cell_length_a 16.1631(3)
_cell_length_b 17.2094(4)
_cell_length_c 18.0568(3)
_cell_measurement_reflns_used 13026
_cell_measurement_temperature 100(2)
_cell_volume 4822.61(17)
_computing_cell_refinement
;
CrysAlisPro, Oxford Diffraction Ltd.,
Version 1.171.33.46 (release 27-08-2009 CrysAlis171 .NET)
(compiled Aug 27 2009,17:19:36)
;
_computing_data_collection
;
CrysAlisPro, Oxford Diffraction Ltd.,
Version 1.171.33.46 (release 27-08-2009 CrysAlis171 .NET)
(compiled Aug 27 2009,17:19:36)
;
_computing_data_reduction
;
CrysAlisPro, Oxford Diffraction Ltd.,
Version 1.171.33.46 (release 27-08-2009 CrysAlis171 .NET)
(compiled Aug 27 2009,17:19:36)
;
_computing_molecular_graphics 'SHELXTL (Sheldrick, 2008)'
_computing_publication_material 'DIAMOND (Brandenburg, 2006)'
_computing_structure_refinement 'SHELXTL (Sheldrick, 2008)'
_computing_structure_solution 'SHELXTL (Sheldrick, 2008)'
_diffrn_ambient_temperature 100(2)
_diffrn_detector_area_resol_mean 16.0690
_diffrn_measured_fraction_theta_full 0.986
_diffrn_measured_fraction_theta_max 0.986
_diffrn_measurement_device_type 'Xcalibur, Sapphire3, Gemini'
_diffrn_measurement_method \w
_diffrn_radiation_monochromator graphite
_diffrn_radiation_probe x-ray
_diffrn_radiation_source 'Enhance (Mo) x-ray Source'
_diffrn_radiation_type MoK\a
_diffrn_radiation_wavelength 0.7107
_diffrn_reflns_av_R_equivalents 0.0271
_diffrn_reflns_av_sigmaI/netI 0.0546
_diffrn_reflns_limit_h_max 20
_diffrn_reflns_limit_h_min -20
_diffrn_reflns_limit_k_max 21
_diffrn_reflns_limit_k_min -19
_diffrn_reflns_limit_l_max 23
_diffrn_reflns_limit_l_min -22
_diffrn_reflns_number 26312
_diffrn_reflns_theta_full 27.00
_diffrn_reflns_theta_max 27.00
_diffrn_reflns_theta_min 2.80
_diffrn_standards_decay_% 0
_diffrn_standards_interval_count 0
_diffrn_standards_interval_time 0
_diffrn_standards_number 0
_exptl_absorpt_coefficient_mu 0.440
_exptl_absorpt_correction_T_max 0.9783
_exptl_absorpt_correction_T_min 0.9532
_exptl_absorpt_correction_type multi-scan
_exptl_absorpt_process_details
;
CrysAlisPro, Oxford Diffraction Ltd.,
Version 1.171.33.46 (release 27-08-2009 CrysAlis171 .NET)
(compiled Aug 27 2009,17:19:36)
empirical absorption correction using spherical harmonics,
 implemented in SCALE3 ABSPACK scaling algorithm.
;
_exptl_crystal_density_diffrn 1.329
_exptl_crystal_F_000 2018
_exptl_crystal_size_max 0.11
_exptl_crystal_size_mid 0.08
_exptl_crystal_size_min 0.05
_refine_diff_density_max 1.803
_refine_diff_density_min -0.822
_refine_diff_density_rms 0.101
_refine_ls_extinction_method none
_refine_ls_goodness_of_fit_ref 1.223
_refine_ls_hydrogen_treatment constr
_refine_ls_matrix_type full
_refine_ls_number_parameters 591
_refine_ls_number_reflns 10377
_refine_ls_number_restraints 3
_refine_ls_restrained_S_all 1.224
_refine_ls_R_factor_all 0.0690
_refine_ls_R_factor_gt 0.0465
_refine_ls_shift/su_max 0.002
_refine_ls_shift/su_mean 0.000
_refine_ls_structure_factor_coef Fsqd
_refine_ls_weighting_details 'calc w=1/[\s^2^(Fo^2^)+(0.0747P)^2^+0.0000P] where P=(Fo^2^+2Fc^2^)/3'
_refine_ls_weighting_scheme calc
_refine_ls_wR_factor_gt 0.1416
_refine_ls_wR_factor_ref 0.1468
_reflns_number_gt 7331
_reflns_number_total 10377
_reflns_threshold_expression I>2\s
_cod_data_source_file jo3015837_si_001.cif
_cod_data_source_block ljy215
_cod_original_cell_volume 4822.61(16)
_cod_original_sg_symbol_H-M 'P 21/n'
_cod_original_formula_sum 'C51.50 H59.50 N6 O6 Pd'
_cod_database_code 4027594

loop_
_symmetry_equiv_pos_as_xyz
'x, y, z'
'-x+1/2, y+1/2, -z+1/2'
'-x, -y, -z'
'x-1/2, -y-1/2, z-1/2'

loop_
_atom_site_label
_atom_site_type_symbol
_atom_site_fract_x
_atom_site_fract_y
_atom_site_fract_z
_atom_site_U_iso_or_equiv
_atom_site_adp_type
_atom_site_occupancy
_atom_site_symmetry_multiplicity
_atom_site_calc_flag
_atom_site_refinement_flags
_atom_site_disorder_assembly
_atom_site_disorder_group
Pd1 Pd 0.808395(17) 0.236038(18) 0.848796(14) 0.01957(10) Uani 1 1 d . . .
C1 C 0.7696(2) 0.1532(2) 0.76447(19) 0.0197(8) Uani 1 1 d . . .
C3 C 0.6911(2) 0.0577(2) 0.6904(2) 0.0238(8) Uani 1 1 d . . .
H3 H 0.6445 0.0237 0.6680 0.029 Uiso 1 1 calc R . .
C2 C 0.7687(2) 0.0579(2) 0.6773(2) 0.0246(8) Uani 1 1 d . . .
H2 H 0.7876 0.0245 0.6433 0.029 Uiso 1 1 calc R . .
C7 C 0.9744(3) 0.2300(3) 0.6541(2) 0.0381(11) Uani 1 1 d . . .
H7 H 0.9751 0.2728 0.6211 0.046 Uiso 1 1 calc R . .
C6 C 0.8121(3) 0.2431(3) 0.6211(2) 0.0384(11) Uani 1 1 d . . .
H6A H 0.7833 0.2636 0.6581 0.058 Uiso 1 1 calc R . .
H6B H 0.7750 0.2045 0.5879 0.058 Uiso 1 1 calc R . .
H6C H 0.8236 0.2857 0.5893 0.058 Uiso 1 1 calc R . .
C8 C 0.9737(2) 0.1058(3) 0.7533(2) 0.0259(9) Uani 1 1 d . . .
C4 C 0.8979(2) 0.1442(2) 0.71533(19) 0.0228(8) Uani 1 1 d . . .
C5 C 0.8960(3) 0.2055(2) 0.6641(2) 0.0282(9) Uani 1 1 d . . .
N2 N 0.83008(17) 0.09686(18) 0.96606(15) 0.0183(6) Uani 1 1 d . . .
N1 N 0.94479(17) 0.16418(18) 0.98295(15) 0.0186(6) Uani 1 1 d . . .
C10 C 0.8922(2) 0.0635(2) 1.02751(19) 0.0234(8) Uani 1 1 d . . .
H10 H 0.8850 0.0191 1.0564 0.028 Uiso 1 1 calc R . .
C9 C 0.9635(2) 0.1058(2) 1.03798(19) 0.0224(8) Uani 1 1 d . . .
H9 H 1.0169 0.0975 1.0758 0.027 Uiso 1 1 calc R . .
C11 C 1.0036(2) 0.2258(2) 0.9756(2) 0.0221(8) Uani 1 1 d . . .
H11A H 1.0260 0.2518 1.0262 0.026 Uiso 1 1 calc R . .
H11B H 0.9715 0.2649 0.9384 0.026 Uiso 1 1 calc R . .
C12 C 1.0784(2) 0.1963(2) 0.94889(19) 0.0228(8) Uani 1 1 d . . .
O1 O 1.10059(17) 0.12855(17) 0.95345(15) 0.0295(6) Uani 1 1 d . . .
N56 N 1.1210(2) 0.25294(19) 0.92148(19) 0.0269(8) Uani 1 1 d . . .
C30 C 1.1994(3) 0.2321(3) 0.9002(3) 0.0412(11) Uani 1 1 d . . .
H30A H 1.2192 0.1807 0.9210 0.062 Uiso 1 1 calc R . .
H30B H 1.2445 0.2706 0.9215 0.062 Uiso 1 1 calc R . .
H30C H 1.1869 0.2312 0.8439 0.062 Uiso 1 1 calc R . .
C15 C 1.0941(2) 0.3325(2) 0.9121(2) 0.0257(9) Uani 1 1 d . . .
C21 C 0.5777(2) 0.0052(2) 0.9074(2) 0.0259(9) Uani 1 1 d . . .
C18 C 0.7967(2) -0.0446(2) 0.8783(2) 0.0244(8) Uani 1 1 d . . .
H18A H 0.8110 -0.0155 0.8368 0.037 Uiso 1 1 calc R . .
H18B H 0.7762 -0.0966 0.8597 0.037 Uiso 1 1 calc R . .
H18C H 0.8482 -0.0492 0.9223 0.037 Uiso 1 1 calc R . .
C26 C 0.5966(2) 0.0762(3) 0.94510(19) 0.0259(9) Uani 1 1 d . . .
H26 H 0.5518 0.1033 0.9586 0.031 Uiso 1 1 calc R . .
C20 C 0.6785(2) 0.1092(2) 0.96393(19) 0.0229(8) Uani 1 1 d . . .
C16 C 0.7427(2) 0.0683(2) 0.94214(18) 0.0191(8) Uani 1 1 d . . .
C17 C 0.7268(2) -0.0021(2) 0.90310(19) 0.0202(8) Uani 1 1 d . . .
C19 C 0.6960(3) 0.1847(3) 1.0062(2) 0.0317(10) Uani 1 1 d . . .
H19A H 0.7428 0.1779 1.0538 0.048 Uiso 1 1 calc R . .
H19B H 0.6439 0.2022 1.0190 0.048 Uiso 1 1 calc R . .
H19C H 0.7129 0.2237 0.9737 0.048 Uiso 1 1 calc R . .
C23 C 0.8618(2) 0.1598(2) 0.93764(18) 0.0175(7) Uani 1 1 d . . .
N4 N 0.69208(17) 0.11684(18) 0.74310(15) 0.0192(6) Uani 1 1 d . . .
N3 N 0.81633(18) 0.11675(18) 0.72323(16) 0.0202(6) Uani 1 1 d . . .
C24 C 0.7821(2) 0.3481(2) 0.8043(2) 0.0303(9) Uani 1 1 d . . .
H24 H 0.8092 0.3689 0.7649 0.036 Uiso 1 1 calc R . .
C25 C 0.8249(3) 0.3535(2) 0.8861(2) 0.0295(9) Uani 1 1 d . . .
H25 H 0.8837 0.3768 0.9052 0.035 Uiso 1 1 calc R . .
C28 C 0.6441(2) -0.0324(2) 0.8859(2) 0.0239(8) Uani 1 1 d . . .
H28 H 0.6322 -0.0802 0.8586 0.029 Uiso 1 1 calc R . .
C27 C 0.4880(2) -0.0298(3) 0.8883(2) 0.0357(10) Uani 1 1 d . . .
H27A H 0.4529 -0.0008 0.9153 0.054 Uiso 1 1 calc R . .
H27B H 0.4919 -0.0843 0.9049 0.054 Uiso 1 1 calc R . .
H27C H 0.4612 -0.0270 0.8326 0.054 Uiso 1 1 calc R . .
C31 C 0.6904(3) 0.3568(2) 0.7954(2) 0.0307(9) Uani 1 1 d . . .
C32 C 0.7597(3) 0.3690(2) 0.9242(3) 0.0356(10) Uani 1 1 d . . .
O4 O 0.7627(2) 0.38230(19) 0.99036(18) 0.0457(8) Uani 1 1 d . . .
O2 O 0.62830(17) 0.35677(18) 0.73965(16) 0.0373(7) Uani 1 1 d . . .
O3 O 0.67783(17) 0.36630(17) 0.86912(15) 0.0337(7) Uani 1 1 d . . .
C36 C 0.4970(3) 0.2617(3) 0.8286(2) 0.0351(10) Uani 1 1 d . . .
H36 H 0.5352 0.2961 0.8134 0.042 Uiso 1 1 calc R . .
C34 C 0.5484(2) 0.1740(2) 0.69496(19) 0.0207(8) Uani 1 1 d . . .
C33 C 0.6172(2) 0.1431(2) 0.76468(19) 0.0221(8) Uani 1 1 d . . .
H33A H 0.6342 0.1846 0.8039 0.027 Uiso 1 1 calc R . .
H33B H 0.5933 0.0994 0.7878 0.027 Uiso 1 1 calc R . .
C35 C 0.4571(2) 0.2024(3) 0.7800(2) 0.0266(9) Uani 1 1 d . . .
C37 C 0.4808(3) 0.2707(3) 0.9001(3) 0.0535(15) Uani 1 1 d . . .
H37 H 0.5091 0.3102 0.9347 0.064 Uiso 1 1 calc R . .
C38 C 0.4228(3) 0.2211(4) 0.9199(3) 0.0562(17) Uani 1 1 d . . .
H38 H 0.4107 0.2277 0.9680 0.067 Uiso 1 1 calc R . .
C39 C 0.3999(2) 0.1532(3) 0.8007(2) 0.0342(10) Uani 1 1 d . . .
H39 H 0.3726 0.1130 0.7666 0.041 Uiso 1 1 calc R . .
O5 O 0.56187(17) 0.17584(17) 0.63170(14) 0.0305(6) Uani 1 1 d . . .
N5 N 0.47215(18) 0.1938(2) 0.70582(16) 0.0254(7) Uani 1 1 d . . .
C40 C 1.0474(3) 0.3592(3) 0.8396(2) 0.0352(10) Uani 1 1 d . . .
H40 H 1.0321 0.3242 0.7972 0.042 Uiso 1 1 calc R . .
C41 C 1.0234(3) 0.4366(3) 0.8292(3) 0.0425(12) Uani 1 1 d . . .
H41 H 0.9906 0.4545 0.7799 0.051 Uiso 1 1 calc R . .
C42 C 1.0470(3) 0.4878(3) 0.8904(3) 0.0400(11) Uani 1 1 d . . .
H42 H 1.0323 0.5413 0.8832 0.048 Uiso 1 1 calc R . .
C43 C 1.0506(3) 0.1318(3) 0.7407(2) 0.0354(10) Uani 1 1 d . . .
H43 H 1.1031 0.1067 0.7666 0.042 Uiso 1 1 calc R . .
C44 C 1.0523(3) 0.1931(3) 0.6913(2) 0.0435(12) Uani 1 1 d . . .
C45 C 1.1364(3) 0.2178(4) 0.6770(3) 0.072(2) Uani 1 1 d . . .
H45A H 1.1845 0.1924 0.7146 0.108 Uiso 1 1 calc R . .
H45B H 1.1427 0.2743 0.6825 0.108 Uiso 1 1 calc R . .
H45C H 1.1365 0.2027 0.6248 0.108 Uiso 1 1 calc R . .
C46 C 1.1154(3) 0.3832(3) 0.9725(2) 0.0374(11) Uani 1 1 d . . .
H46 H 1.1466 0.3653 1.0222 0.045 Uiso 1 1 calc R . .
C47 C 1.0921(3) 0.4606(3) 0.9619(3) 0.0475(13) Uani 1 1 d . . .
H47 H 1.1073 0.4953 1.0044 0.057 Uiso 1 1 calc R . .
C48 C 0.3822(3) 0.1621(3) 0.8709(3) 0.0462(13) Uani 1 1 d . . .
H48 H 0.3428 0.1283 0.8853 0.055 Uiso 1 1 calc R . .
C49 C 0.9737(2) 0.0382(2) 0.8060(2) 0.0266(9) Uani 1 1 d . . .
H49A H 0.9511 0.0550 0.8484 0.040 Uiso 1 1 calc R . .
H49B H 1.0327 0.0190 0.8269 0.040 Uiso 1 1 calc R . .
H49C H 0.9373 -0.0034 0.7770 0.040 Uiso 1 1 calc R . .
C50 C 0.4022(2) 0.2198(3) 0.6388(2) 0.0369(11) Uani 1 1 d . . .
H50A H 0.4082 0.2756 0.6307 0.055 Uiso 1 1 calc R . .
H50B H 0.3464 0.2098 0.6484 0.055 Uiso 1 1 calc R . .
H50C H 0.4055 0.1913 0.5927 0.055 Uiso 1 1 calc R . .
C51 C 0.2154(5) -0.0912(3) 0.7008(4) 0.203(7) Uani 1 1 d G . .
H51A H 0.2717 -0.1157 0.7042 0.243 Uiso 1 1 calc R . .
H51B H 0.1715 -0.1124 0.6556 0.243 Uiso 1 1 calc R . .
C52 C 0.2206(4) -0.0044(3) 0.6966(2) 0.114(3) Uani 1 1 d G . .
H52A H 0.2589 0.0111 0.6649 0.136 Uiso 1 1 calc R . .
H52B H 0.1628 0.0182 0.6737 0.136 Uiso 1 1 calc R . .
O6 O 0.2545(2) 0.0208(2) 0.7736(2) 0.0780(13) Uani 1 1 d G . .
C53 C 0.2335(3) -0.0361(3) 0.8233(2) 0.109(3) Uani 1 1 d G . .
H53A H 0.1949 -0.0132 0.8514 0.131 Uiso 1 1 calc R . .
H53B H 0.2866 -0.0543 0.8616 0.131 Uiso 1 1 calc R . .
C54 C 0.1894(4) -0.1031(3) 0.7743(5) 0.141(4) Uani 1 1 d G . .
H54A H 0.1261 -0.1004 0.7646 0.169 Uiso 1 1 calc R . .
H54B H 0.2104 -0.1536 0.7987 0.169 Uiso 1 1 calc R . .
C55 C 0.1724(6) -0.0681(12) 0.4879(9) 0.176(11) Uani 0.50 1 d PGU A 1
H55A H 0.1937 -0.0847 0.4447 0.264 Uiso 0.50 1 calc PR A 1
H55B H 0.1759 -0.1116 0.5237 0.264 Uiso 0.50 1 calc PR A 1
H55C H 0.2076 -0.0248 0.5149 0.264 Uiso 0.50 1 calc PR A 1
C56 C 0.0789(6) -0.0419(6) 0.4575(4) 0.064(3) Uani 0.50 1 d PGU A 1
H56A H 0.0452 -0.0862 0.4296 0.077 Uiso 0.50 1 calc PR A 1
H56B H 0.0767 -0.0002 0.4192 0.077 Uiso 0.50 1 calc PR A 1
C57 C 0.0326(5) -0.0116(6) 0.5163(4) 0.056(3) Uani 0.50 1 d PGU . 1
H57A H 0.0259 -0.0543 0.5509 0.068 Uiso 0.50 1 calc PR A 1
H57B H 0.0672 0.0302 0.5483 0.068 Uiso 0.50 1 calc PR A 1

loop_
_atom_site_aniso_label
_atom_site_aniso_U_11
_atom_site_aniso_U_22
_atom_site_aniso_U_33
_atom_site_aniso_U_23
_atom_site_aniso_U_13
_atom_site_aniso_U_12
Pd1 0.02005(14) 0.01664(16) 0.01781(15) 0.00122(11) -0.00167(10) 0.00058(12)
C1 0.0206(17) 0.018(2) 0.0175(17) 0.0057(14) 0.0007(13) 0.0009(15)
C3 0.0240(18) 0.017(2) 0.0251(19) -0.0010(15) -0.0026(14) -0.0006(16)
C2 0.0253(19) 0.019(2) 0.0251(19) -0.0029(15) -0.0006(15) 0.0001(16)
C7 0.048(3) 0.041(3) 0.024(2) 0.0063(19) 0.0078(18) -0.017(2)
C6 0.047(3) 0.028(3) 0.033(2) 0.0090(18) -0.0014(19) -0.005(2)
C8 0.0236(18) 0.035(3) 0.0186(18) 0.0015(16) 0.0047(14) -0.0027(17)
C4 0.0229(18) 0.025(2) 0.0191(18) -0.0009(15) 0.0031(14) -0.0063(16)
C5 0.036(2) 0.023(2) 0.0208(19) 0.0002(16) 0.0008(15) -0.0087(18)
N2 0.0155(14) 0.0202(18) 0.0159(14) 0.0003(12) -0.0010(11) 0.0025(12)
N1 0.0162(14) 0.0194(18) 0.0181(14) -0.0017(12) 0.0013(11) 0.0019(12)
C10 0.0239(18) 0.024(2) 0.0186(18) 0.0060(15) 0.0005(14) 0.0069(16)
C9 0.0186(17) 0.027(2) 0.0177(17) 0.0024(15) -0.0018(13) 0.0052(16)
C11 0.0219(17) 0.020(2) 0.0222(18) -0.0022(15) 0.0029(14) -0.0012(15)
C12 0.0161(16) 0.028(3) 0.0210(18) -0.0003(16) -0.0003(13) 0.0020(16)
O1 0.0279(14) 0.0242(18) 0.0363(15) 0.0033(12) 0.0089(11) 0.0073(12)
N56 0.0215(15) 0.025(2) 0.0371(19) 0.0014(14) 0.0129(13) 0.0055(13)
C30 0.030(2) 0.036(3) 0.066(3) 0.005(2) 0.028(2) 0.008(2)
C15 0.0177(17) 0.027(2) 0.033(2) 0.0020(17) 0.0074(15) 0.0014(16)
C21 0.0229(18) 0.032(3) 0.0226(19) 0.0103(16) 0.0053(15) 0.0013(17)
C18 0.0186(17) 0.023(2) 0.029(2) -0.0028(16) 0.0035(14) 0.0014(16)
C26 0.0217(18) 0.036(3) 0.0212(19) 0.0062(17) 0.0081(14) 0.0078(17)
C20 0.0244(18) 0.027(2) 0.0153(17) 0.0029(15) 0.0029(14) 0.0054(16)
C16 0.0152(16) 0.024(2) 0.0143(16) 0.0038(14) -0.0019(12) 0.0012(15)
C17 0.0200(17) 0.021(2) 0.0171(17) 0.0052(14) 0.0016(13) 0.0030(15)
C19 0.030(2) 0.035(3) 0.029(2) -0.0093(18) 0.0069(16) 0.0080(19)
C23 0.0184(16) 0.017(2) 0.0162(16) -0.0040(13) 0.0028(13) 0.0027(14)
N4 0.0166(14) 0.0196(18) 0.0181(14) 0.0005(12) -0.0008(11) 0.0008(12)
N3 0.0200(14) 0.0175(18) 0.0198(15) 0.0001(12) 0.0005(11) 0.0003(13)
C24 0.027(2) 0.017(2) 0.040(2) 0.0074(17) -0.0019(17) -0.0009(17)
C25 0.028(2) 0.015(2) 0.037(2) -0.0006(17) -0.0048(17) 0.0004(17)
C28 0.0217(18) 0.024(2) 0.0242(19) 0.0042(16) 0.0032(14) -0.0016(16)
C27 0.024(2) 0.044(3) 0.040(2) 0.008(2) 0.0094(17) -0.0017(19)
C31 0.031(2) 0.016(2) 0.040(2) 0.0073(17) 0.0019(18) 0.0007(17)
C32 0.038(2) 0.018(2) 0.040(3) -0.0030(18) -0.0069(19) -0.0017(19)
O4 0.0515(19) 0.038(2) 0.0399(18) -0.0145(15) -0.0002(14) 0.0077(16)
O2 0.0307(15) 0.036(2) 0.0359(16) 0.0138(13) -0.0057(12) 0.0007(13)
O3 0.0315(15) 0.0284(18) 0.0352(16) -0.0011(12) -0.0004(12) 0.0046(13)
C36 0.026(2) 0.043(3) 0.035(2) -0.004(2) 0.0058(17) 0.0062(19)
C34 0.0213(18) 0.016(2) 0.0208(18) 0.0014(14) -0.0001(14) -0.0004(15)
C33 0.0212(17) 0.025(2) 0.0175(17) 0.0019(15) 0.0015(13) 0.0013(16)
C35 0.0158(17) 0.034(2) 0.027(2) 0.0020(17) 0.0009(14) 0.0102(17)
C37 0.035(3) 0.077(4) 0.042(3) -0.019(3) 0.000(2) 0.023(3)
C38 0.041(3) 0.097(5) 0.035(3) 0.012(3) 0.017(2) 0.040(3)
C39 0.0202(19) 0.041(3) 0.041(2) 0.005(2) 0.0070(16) 0.0091(18)
O5 0.0311(14) 0.0362(18) 0.0212(13) 0.0038(12) 0.0026(11) 0.0090(13)
N5 0.0191(15) 0.029(2) 0.0224(16) 0.0031(14) -0.0028(12) 0.0019(14)
C40 0.039(2) 0.040(3) 0.026(2) 0.0005(18) 0.0076(17) 0.007(2)
C41 0.047(3) 0.045(3) 0.035(2) 0.016(2) 0.010(2) 0.016(2)
C42 0.033(2) 0.026(3) 0.058(3) 0.011(2) 0.007(2) 0.002(2)
C43 0.026(2) 0.052(3) 0.027(2) 0.0060(19) 0.0047(16) -0.004(2)
C44 0.039(2) 0.061(4) 0.029(2) 0.009(2) 0.0079(18) -0.016(2)
C45 0.050(3) 0.112(6) 0.056(3) 0.024(3) 0.019(3) -0.027(3)
C46 0.033(2) 0.033(3) 0.035(2) -0.0016(19) -0.0078(18) 0.005(2)
C47 0.041(3) 0.032(3) 0.055(3) -0.013(2) -0.011(2) 0.001(2)
C48 0.026(2) 0.069(4) 0.047(3) 0.015(3) 0.0158(19) 0.018(2)
C49 0.0194(18) 0.030(3) 0.027(2) 0.0080(17) 0.0020(15) 0.0003(16)
C50 0.0229(19) 0.052(3) 0.029(2) 0.0058(19) -0.0043(16) 0.0124(19)
C51 0.273(17) 0.082(9) 0.205(13) -0.035(9) -0.013(12) -0.022(10)
C52 0.096(6) 0.096(7) 0.143(8) -0.005(6) 0.025(5) -0.043(5)
O6 0.077(3) 0.079(3) 0.077(3) 0.005(2) 0.020(2) -0.032(3)
C53 0.064(4) 0.122(8) 0.146(7) 0.065(6) 0.037(4) -0.014(4)
C54 0.073(5) 0.113(9) 0.205(11) 0.070(8) -0.013(6) -0.033(5)
C55 0.066(8) 0.124(18) 0.31(3) -0.086(19) 0.009(10) 0.022(10)
C56 0.066(6) 0.057(8) 0.057(6) -0.022(6) -0.005(5) 0.013(6)
C57 0.069(6) 0.056(7) 0.021(5) -0.027(4) -0.027(4) 0.010(5)

loop_
_atom_type_symbol
_atom_type_description
_atom_type_scat_dispersion_real
_atom_type_scat_dispersion_imag
_atom_type_scat_source
C C 0.0033 0.0016 'International Tables Vol C Tables 4.2.6.8 and 6.1.1.4'
H H 0.0000 0.0000 'International Tables Vol C Tables 4.2.6.8 and 6.1.1.4'
N N 0.0061 0.0033 'International Tables Vol C Tables 4.2.6.8 and 6.1.1.4'
O O 0.0106 0.0060 'International Tables Vol C Tables 4.2.6.8 and 6.1.1.4'
Pd Pd -0.9988 1.0072 'International Tables Vol C Tables 4.2.6.8 and 6.1.1.4'

loop_
_geom_angle_atom_site_label_1
_geom_angle_atom_site_label_2
_geom_angle_atom_site_label_3
_geom_angle
_geom_angle_site_symmetry_1
C1 Pd1 C23 96.31(13) .
C1 Pd1 C24 111.63(15) .
C23 Pd1 C24 151.92(15) .
C1 Pd1 C25 151.85(14) .
C23 Pd1 C25 111.74(14) .
C24 Pd1 C25 40.25(15) .
N3 C1 N4 104.0(3) .
N3 C1 Pd1 128.9(2) .
N4 C1 Pd1 126.8(3) .
C2 C3 N4 106.7(3) .
C2 C3 H3 126.7 .
N4 C3 H3 126.7 .
C3 C2 N3 106.6(3) .
C3 C2 H2 126.7 .
N3 C2 H2 126.7 .
C5 C7 C44 121.8(4) .
C5 C7 H7 119.1 .
C44 C7 H7 119.1 .
C5 C6 H6A 109.5 .
C5 C6 H6B 109.5 .
H6A C6 H6B 109.5 .
C5 C6 H6C 109.5 .
H6A C6 H6C 109.5 .
H6B C6 H6C 109.5 .
C4 C8 C43 117.9(4) .
C4 C8 C49 121.6(3) .
C43 C8 C49 120.5(3) .
C8 C4 C5 122.5(3) .
C8 C4 N3 119.9(3) .
C5 C4 N3 117.4(3) .
C7 C5 C4 117.5(4) .
C7 C5 C6 121.6(4) .
C4 C5 C6 121.0(4) .
C23 N2 C10 111.4(3) .
C23 N2 C16 126.9(3) .
C10 N2 C16 121.6(3) .
C23 N1 C9 111.8(3) .
C23 N1 C11 122.9(3) .
C9 N1 C11 125.2(3) .
C9 C10 N2 106.9(3) .
C9 C10 H10 126.6 .
N2 C10 H10 126.6 .
C10 C9 N1 106.7(3) .
C10 C9 H9 126.7 .
N1 C9 H9 126.7 .
N1 C11 C12 112.8(3) .
N1 C11 H11A 109.0 .
C12 C11 H11A 109.0 .
N1 C11 H11B 109.0 .
C12 C11 H11B 109.0 .
H11A C11 H11B 107.8 .
O1 C12 N56 122.7(3) .
O1 C12 C11 123.2(3) .
N56 C12 C11 114.0(3) .
C12 N56 C15 123.9(3) .
C12 N56 C30 118.8(3) .
C15 N56 C30 117.3(3) .
N56 C30 H30A 109.5 .
N56 C30 H30B 109.5 .
H30A C30 H30B 109.5 .
N56 C30 H30C 109.5 .
H30A C30 H30C 109.5 .
H30B C30 H30C 109.5 .
C46 C15 C40 119.3(4) .
C46 C15 N56 121.1(3) .
C40 C15 N56 119.5(4) .
C26 C21 C28 117.5(3) .
C26 C21 C27 121.7(4) .
C28 C21 C27 120.8(4) .
C17 C18 H18A 109.5 .
C17 C18 H18B 109.5 .
H18A C18 H18B 109.5 .
C17 C18 H18C 109.5 .
H18A C18 H18C 109.5 .
H18B C18 H18C 109.5 .
C21 C26 C20 122.9(3) .
C21 C26 H26 118.6 .
C20 C26 H26 118.6 .
C26 C20 C16 117.1(4) .
C26 C20 C19 120.8(3) .
C16 C20 C19 122.2(3) .
C17 C16 C20 122.4(3) .
C17 C16 N2 118.4(3) .
C20 C16 N2 119.0(3) .
C28 C17 C16 118.2(3) .
C28 C17 C18 120.2(3) .
C16 C17 C18 121.6(3) .
C20 C19 H19A 109.5 .
C20 C19 H19B 109.5 .
H19A C19 H19B 109.5 .
C20 C19 H19C 109.5 .
H19A C19 H19C 109.5 .
H19B C19 H19C 109.5 .
N2 C23 N1 103.3(3) .
N2 C23 Pd1 132.8(2) .
N1 C23 Pd1 123.9(3) .
C1 N4 C3 111.4(3) .
C1 N4 C33 123.8(3) .
C3 N4 C33 124.3(3) .
C1 N3 C2 111.3(3) .
C1 N3 C4 124.6(3) .
C2 N3 C4 123.1(3) .
C25 C24 C31 106.7(4) .
C25 C24 Pd1 71.3(2) .
C31 C24 Pd1 103.3(3) .
C25 C24 H24 121.5 .
C31 C24 H24 121.5 .
Pd1 C24 H24 121.5 .
C32 C25 C24 107.2(3) .
C32 C25 Pd1 106.6(3) .
C24 C25 Pd1 68.5(2) .
C32 C25 H25 120.9 .
C24 C25 H25 120.9 .
Pd1 C25 H25 120.9 .
C17 C28 C21 122.0(4) .
C17 C28 H28 119.0 .
C21 C28 H28 119.0 .
C21 C27 H27A 109.5 .
C21 C27 H27B 109.5 .
H27A C27 H27B 109.5 .
C21 C27 H27C 109.5 .
H27A C27 H27C 109.5 .
H27B C27 H27C 109.5 .
O2 C31 O3 118.8(4) .
O2 C31 C24 132.6(4) .
O3 C31 C24 108.7(3) .
O4 C32 O3 118.2(4) .
O4 C32 C25 132.9(4) .
O3 C32 C25 108.9(3) .
C31 O3 C32 108.2(3) .
C35 C36 C37 119.7(5) .
C35 C36 H36 120.2 .
C37 C36 H36 120.2 .
O5 C34 N5 122.7(3) .
O5 C34 C33 120.1(3) .
N5 C34 C33 117.1(3) .
N4 C33 C34 111.1(3) .
N4 C33 H33A 109.4 .
C34 C33 H33A 109.4 .
N4 C33 H33B 109.4 .
C34 C33 H33B 109.4 .
H33A C33 H33B 108.0 .
C39 C35 C36 120.6(4) .
C39 C35 N5 119.4(4) .
C36 C35 N5 119.9(4) .
C38 C37 C36 119.0(5) .
C38 C37 H37 120.5 .
C36 C37 H37 120.5 .
C48 C38 C37 121.4(4) .
C48 C38 H38 119.3 .
C37 C38 H38 119.3 .
C35 C39 C48 120.5(4) .
C35 C39 H39 119.8 .
C48 C39 H39 119.8 .
C34 N5 C35 124.3(3) .
C34 N5 C50 118.7(3) .
C35 N5 C50 116.3(3) .
C41 C40 C15 120.1(4) .
C41 C40 H40 119.9 .
C15 C40 H40 119.9 .
C42 C41 C40 120.0(4) .
C42 C41 H41 120.0 .
C40 C41 H41 120.0 .
C47 C42 C41 119.3(4) .
C47 C42 H42 120.4 .
C41 C42 H42 120.4 .
C44 C43 C8 121.7(4) .
C44 C43 H43 119.2 .
C8 C43 H43 119.2 .
C43 C44 C7 118.5(4) .
C43 C44 C45 120.2(5) .
C7 C44 C45 121.3(4) .
C44 C45 H45A 109.5 .
C44 C45 H45B 109.5 .
H45A C45 H45B 109.5 .
C44 C45 H45C 109.5 .
H45A C45 H45C 109.5 .
H45B C45 H45C 109.5 .
C15 C46 C47 120.5(4) .
C15 C46 H46 119.8 .
C47 C46 H46 119.8 .
C42 C47 C46 120.7(4) .
C42 C47 H47 119.6 .
C46 C47 H47 119.6 .
C39 C48 C38 118.9(5) .
C39 C48 H48 120.6 .
C38 C48 H48 120.6 .
C8 C49 H49A 109.5 .
C8 C49 H49B 109.5 .
H49A C49 H49B 109.5 .
C8 C49 H49C 109.5 .
H49A C49 H49C 109.5 .
H49B C49 H49C 109.5 .
N5 C50 H50A 109.5 .
N5 C50 H50B 109.5 .
H50A C50 H50B 109.5 .
N5 C50 H50C 109.5 .
H50A C50 H50C 109.5 .
H50B C50 H50C 109.5 .
C52 C51 C54 102.3 .
C52 C51 H51A 111.3 .
C54 C51 H51A 111.3 .
C52 C51 H51B 111.3 .
C54 C51 H51B 111.3 .
H51A C51 H51B 109.2 .
O6 C52 C51 105.6 .
O6 C52 H52A 110.6 .
C51 C52 H52A 110.6 .
O6 C52 H52B 110.6 .
C51 C52 H52B 110.6 .
H52A C52 H52B 108.8 .
C52 O6 C53 108.2 .
O6 C53 C54 108.1 .
O6 C53 H53A 110.1 .
C54 C53 H53A 110.1 .
O6 C53 H53B 110.1 .
C54 C53 H53B 110.1 .
H53A C53 H53B 108.4 .
C53 C54 C51 102.1 .
C53 C54 H54A 111.3 .
C51 C54 H54A 111.3 .
C53 C54 H54B 111.3 .
C51 C54 H54B 111.3 .
H54A C54 H54B 109.2 .
C56 C55 H55A 109.5 .
C56 C55 H55B 109.5 .
H55A C55 H55B 109.5 .
C56 C55 H55C 109.5 .
H55A C55 H55C 109.5 .
H55B C55 H55C 109.5 .
C55 C56 C57 118.2 .
C55 C56 H56A 107.8 .
C57 C56 H56A 107.8 .
C55 C56 H56B 107.8 .
C57 C56 H56B 107.8 .
H56A C56 H56B 107.1 .
C57 C57 C56 108.7(11) 3_556
C57 C57 H57A 110.0 3_556
C56 C57 H57A 110.0 .
C57 C57 H57B 110.0 3_556
C56 C57 H57B 110.0 .
H57A C57 H57B 108.3 .

loop_
_geom_bond_atom_site_label_1
_geom_bond_atom_site_label_2
_geom_bond_distance
_geom_bond_site_symmetry_2
Pd1 C1 2.052(4) .
Pd1 C23 2.066(3) .
Pd1 C24 2.087(4) .
Pd1 C25 2.124(4) .
C1 N3 1.354(5) .
C1 N4 1.356(4) .
C3 C2 1.339(5) .
C3 N4 1.391(5) .
C3 H3 0.9500 .
C2 N3 1.397(5) .
C2 H2 0.9500 .
C7 C5 1.394(6) .
C7 C44 1.402(7) .
C7 H7 0.9500 .
C6 C5 1.507(6) .
C6 H6A 0.9800 .
C6 H6B 0.9800 .
C6 H6C 0.9800 .
C8 C4 1.392(5) .
C8 C43 1.399(5) .
C8 C49 1.502(5) .
C4 C5 1.398(5) .
C4 N3 1.444(5) .
N2 C23 1.359(5) .
N2 C10 1.395(4) .
N2 C16 1.443(4) .
N1 C23 1.364(4) .
N1 C9 1.386(5) .
N1 C11 1.454(5) .
C10 C9 1.332(5) .
C10 H10 0.9500 .
C9 H9 0.9500 .
C11 C12 1.510(5) .
C11 H11A 0.9900 .
C11 H11B 0.9900 .
C12 O1 1.216(5) .
C12 N56 1.363(5) .
N56 C15 1.432(5) .
N56 C30 1.467(5) .
C30 H30A 0.9800 .
C30 H30B 0.9800 .
C30 H30C 0.9800 .
C15 C46 1.363(6) .
C15 C40 1.394(5) .
C21 C26 1.390(6) .
C21 C28 1.399(5) .
C21 C27 1.518(5) .
C18 C17 1.516(5) .
C18 H18A 0.9800 .
C18 H18B 0.9800 .
C18 H18C 0.9800 .
C26 C20 1.392(5) .
C26 H26 0.9500 .
C20 C16 1.399(5) .
C20 C19 1.494(6) .
C16 C17 1.389(5) .
C17 C28 1.388(5) .
C19 H19A 0.9800 .
C19 H19B 0.9800 .
C19 H19C 0.9800 .
N4 C33 1.444(4) .
C24 C25 1.449(6) .
C24 C31 1.452(6) .
C24 H24 1.0000 .
C25 C32 1.434(6) .
C25 H25 1.0000 .
C28 H28 0.9500 .
C27 H27A 0.9800 .
C27 H27B 0.9800 .
C27 H27C 0.9800 .
C31 O2 1.207(4) .
C31 O3 1.411(5) .
C32 O4 1.205(5) .
C32 O3 1.417(5) .
C36 C35 1.382(6) .
C36 C37 1.396(6) .
C36 H36 0.9500 .
C34 O5 1.222(4) .
C34 N5 1.344(5) .
C34 C33 1.524(5) .
C33 H33A 0.9900 .
C33 H33B 0.9900 .
C35 C39 1.380(6) .
C35 N5 1.434(5) .
C37 C38 1.387(9) .
C37 H37 0.9500 .
C38 C48 1.386(8) .
C38 H38 0.9500 .
C39 C48 1.384(6) .
C39 H39 0.9500 .
N5 C50 1.476(4) .
C40 C41 1.386(6) .
C40 H40 0.9500 .
C41 C42 1.381(7) .
C41 H41 0.9500 .
C42 C47 1.375(6) .
C42 H42 0.9500 .
C43 C44 1.386(6) .
C43 H43 0.9500 .
C44 C45 1.515(6) .
C45 H45A 0.9800 .
C45 H45B 0.9800 .
C45 H45C 0.9800 .
C46 C47 1.383(6) .
C46 H46 0.9500 .
C47 H47 0.9500 .
C48 H48 0.9500 .
C49 H49A 0.9800 .
C49 H49B 0.9800 .
C49 H49C 0.9800 .
C50 H50A 0.9800 .
C50 H50B 0.9800 .
C50 H50C 0.9800 .
C51 C52 1.4991 .
C51 C54 1.5141 .
C51 H51A 0.9900 .
C51 H51B 0.9900 .
C52 O6 1.4123 .
C52 H52A 0.9900 .
C52 H52B 0.9900 .
O6 C53 1.4321 .
C53 C54 1.5058 .
C53 H53A 0.9900 .
C53 H53B 0.9900 .
C54 H54A 0.9900 .
C54 H54B 0.9900 .
C55 C56 1.5237 .
C55 H55A 0.9800 .
C55 H55B 0.9800 .
C55 H55C 0.9800 .
C56 C57 1.5510 .
C56 H56A 0.9900 .
C56 H56B 0.9900 .
C57 C57 1.128(15) 3_556
C57 H57A 0.9900 .
C57 H57B 0.9900 .
